data_1510738
loop_
_publ_author_name
'Ku, H.C.'
'Wang, Y.'
'Horng, H.E.'
'Tai, M.F.'
'Ma, L.J.'

_publ_section_title
;
 The crystal structure of La(1-x) Rh3 B2
;
_journal_name_full 'Journal of the Less-Common Metals'
_journal_page_first 219
_journal_page_last 228
_journal_paper_doi 10.1016/0022-5088(85)90053-0
_journal_volume 109
_journal_year 1985
_chemical_formula_sum 'B2 La0.81 Rh3'
_chemical_name_systematic 'La0.81 Rh3 B2'
_space_group_IT_number 191
_symmetry_space_group_name_Hall '-P 6 2'
_symmetry_space_group_name_H-M 'P 6/m m m'
_cell_angle_alpha 90
_cell_angle_beta 90
_cell_angle_gamma 120
_cell_formula_units_Z 3
_cell_length_a 5.642
_cell_length_b 5.642
_cell_length_c 8.546
_cell_volume 235.592
_citation_journal_id_ASTM JCOMAH
_cod_data_source_file boron_228.cif
_cod_data_source_block B2La0.81Rh3
_cod_original_cell_volume 235.5915
_cod_database_code 1510738

loop_
_symmetry_equiv_pos_as_xyz
x,y,z
x-y,x,z
-y,x-y,z
-x,-y,z
-x+y,-x,z
y,-x+y,z
-y,-x,-z
x-y,-y,-z
x,x-y,-z
y,x,-z
-x+y,y,-z
-x,-x+y,-z
-x,-y,-z
-x+y,-x,-z
y,-x+y,-z
x,y,-z
x-y,x,-z
-y,x-y,-z
y,x,z
-x+y,y,z
-x,-x+y,z
-y,-x,z
x-y,-y,z
x,x-y,z

loop_
_atom_site_label
_atom_site_type_symbol
_atom_site_fract_x
_atom_site_fract_y
_atom_site_fract_z
_atom_site_occupancy
_atom_site_U_iso_or_equiv
Rh1 Rh 0.5 0 0.1637 1 0.0
La2 La 0.118 0.118 0 0.055 0.0
B2 B 0.3333 0.6667 0.331 1 0.0
La3 La 0 0 0.324 0.669 0.0
Rh2 Rh 0.5 0 0.5 1 0.0
B1 B 0.3333 0.6667 0 1 0.0
La1 La 0 0 0 0.264 0.0
La4 La 0 0 0.2732 0.255 0.0
